data_4518383
loop_
_publ_author_name
'Yang, Guoli'
'Li, Xi'
'Wang, Meng'
'Xia, Zhengqiang'
'Yang, Qi'
'Wei, Qing'
'Xie, Gang'
'Chen, Sanping'
'Gao, Shengli'
'Lu, Jack Y.'

_publ_section_title
;
 Improved Detonation Performance Via Coordination Substitution: Synthesis
 and Characterization of Two New Green Energetic Coordination Polymers
;
_journal_name_full 'ACS Applied Materials &amp; Interfaces'
_journal_paper_doi 10.1021/acsami.0c18271
_journal_year 2020
_chemical_formula_sum 'C5 H3 Cu N10 O'
_chemical_formula_weight 282.71
_space_group_IT_number 14
_space_group_name_Hall '-P 2ybc'
_space_group_name_H-M_alt 'P 1 21/c 1'
_symmetry_cell_setting monoclinic
_symmetry_space_group_name_H-M 'P 1 21/c 1'
_atom_sites_solution_hydrogens geom
_atom_sites_solution_primary direct
_atom_sites_solution_secondary difmap
_audit_creation_method SHELXL-97
_cell_angle_alpha 90.00
_cell_angle_beta 99.740(7)
_cell_angle_gamma 90.00
_cell_formula_units_Z 4
_cell_length_a 6.0214(19)
_cell_length_b 11.118(4)
_cell_length_c 15.378(5)
_cell_measurement_reflns_used 1713
_cell_measurement_temperature 296(2)
_cell_measurement_theta_max 25.00
_cell_measurement_theta_min 2.69
_cell_volume 1014.7(6)
_computing_cell_refinement 'Bruker SAINT'
_computing_data_collection 'Bruker APEX2'
_computing_data_reduction 'Bruker SAINT'
_computing_molecular_graphics 'Bruker SHELXTL'
_computing_publication_material 'Bruker SHELXTL'
_computing_structure_refinement 'SHELXL-97 (Sheldrick, 1997)'
_computing_structure_solution 'SHELXS-97 (Sheldrick, 1990)'
_diffrn_ambient_temperature 296(2)
_diffrn_measured_fraction_theta_full 0.960
_diffrn_measured_fraction_theta_max 0.960
_diffrn_measurement_device_type 'Bruker SMART CCD area-detector'
_diffrn_measurement_method '\f and \w scans'
_diffrn_radiation_monochromator graphite
_diffrn_radiation_source 'fine-focus sealed tube'
_diffrn_radiation_type MoK\a
_diffrn_radiation_wavelength 0.71073
_diffrn_reflns_av_R_equivalents 0.1011
_diffrn_reflns_av_sigmaI/netI 0.1287
_diffrn_reflns_limit_h_max 6
_diffrn_reflns_limit_h_min -7
_diffrn_reflns_limit_k_max 13
_diffrn_reflns_limit_k_min -13
_diffrn_reflns_limit_l_max 18
_diffrn_reflns_limit_l_min -7
_diffrn_reflns_number 4697
_diffrn_reflns_theta_full 25.00
_diffrn_reflns_theta_max 25.00
_diffrn_reflns_theta_min 2.69
_exptl_absorpt_coefficient_mu 2.156
_exptl_absorpt_correction_T_max 0.7242
_exptl_absorpt_correction_T_min 0.6485
_exptl_absorpt_correction_type multi-scan
_exptl_crystal_colour Blue
_exptl_crystal_density_diffrn 1.851
_exptl_crystal_density_method 'not measured'
_exptl_crystal_description Block
_exptl_crystal_F_000 560
_exptl_crystal_size_max 0.22
_exptl_crystal_size_mid 0.18
_exptl_crystal_size_min 0.16
_refine_diff_density_max 1.296
_refine_diff_density_min -0.980
_refine_diff_density_rms 0.178
_refine_ls_extinction_method none
_refine_ls_goodness_of_fit_ref 1.012
_refine_ls_hydrogen_treatment mixed
_refine_ls_matrix_type full
_refine_ls_number_parameters 115
_refine_ls_number_reflns 1713
_refine_ls_number_restraints 3
_refine_ls_restrained_S_all 1.011
_refine_ls_R_factor_all 0.1426
_refine_ls_R_factor_gt 0.0831
_refine_ls_shift/su_max 0.000
_refine_ls_shift/su_mean 0.000
_refine_ls_structure_factor_coef Fsqd
_refine_ls_weighting_details 'calc w=1/[\s^2^(Fo^2^)+(0.0200P)^2^+18.8000P] where P=(Fo^2^+2Fc^2^)/3'
_refine_ls_weighting_scheme calc
_refine_ls_wR_factor_gt 0.1688
_refine_ls_wR_factor_ref 0.1846
_reflns_number_gt 1003
_reflns_number_total 1713
_reflns_threshold_expression >2sigma(I)
_cod_data_source_file am0c18271_si_002.cif
_cod_data_source_block 1
_cod_depositor_comments
;
The following automatic conversions were performed:

data item '_symmetry_cell_setting' value 'Monoclinic' was changed to
'monoclinic' in accordance with the
/home/data/users/saulius/crontab/automatic-downloads/rss-feeds/ACS/lib/dictionaries/cif_core.dic
dictionary named 'cif_core.dic' version 2.4.2 last updated on
2011-04-26.

Automatic conversion script
Id: cif_fix_values 7556 2019-12-06 15:28:31Z antanas 
;
_cod_original_sg_symbol_H-M 'P 21/c'
_cod_database_code 4518383

loop_
_symmetry_equiv_pos_as_xyz
'x, y, z'
'-x, y+1/2, -z+1/2'
'-x, -y, -z'
'x, -y-1/2, z-1/2'

loop_
_atom_site_label
_atom_site_type_symbol
_atom_site_fract_x
_atom_site_fract_y
_atom_site_fract_z
_atom_site_U_iso_or_equiv
_atom_site_adp_type
_atom_site_occupancy
_atom_site_symmetry_multiplicity
_atom_site_calc_flag
_atom_site_refinement_flags
_atom_site_disorder_assembly
_atom_site_disorder_group
N7 N 0.0568(6) 0.3287(2) 0.1007(2) 0.025(2) Uani 1 1 d G . .
N8 N 0.0512(8) 0.2389(3) 0.0347(3) 0.035(3) Uani 1 1 d G . .
N9 N 0.1872(8) 0.2786(4) -0.0266(3) 0.029(2) Uani 1 1 d G . .
N10 N 0.2768(7) 0.3930(3) 0.0015(2) 0.030(2) Uani 1 1 d G . .
C5 C 0.1963(5) 0.4240(3) 0.08015(19) 0.028(3) Uani 1 1 d G . .
C2 C 0.1273(5) 0.5830(2) 0.18495(19) 0.024(3) Uani 1 1 d G . .
C3 C 0.2355(5) 0.5296(2) 0.1226(2) 0.025(3) Uani 1 1 d G . .
N2 N 0.3892(6) 0.6129(3) 0.1034(3) 0.026(2) Uani 1 1 d G . .
C1 C 0.3727(7) 0.7159(3) 0.1548(3) 0.028(3) Uani 1 1 d G . .
N1 N 0.2153(6) 0.6959(3) 0.2041(3) 0.022(2) Uani 1 1 d G . .
C4 C -0.0496(5) 0.5484(3) 0.2306(2) 0.028(3) Uani 1 1 d G . .
N6 N -0.1613(6) 0.4463(3) 0.2322(2) 0.030(2) Uani 1 1 d G . .
N5 N -0.3178(7) 0.4675(4) 0.2844(3) 0.035(3) Uani 1 1 d G . .
N4 N -0.2967(7) 0.5798(4) 0.3112(3) 0.029(2) Uani 1 1 d G . .
N3 N -0.1252(6) 0.6309(3) 0.2786(2) 0.029(2) Uani 1 1 d G . .
Cu1 Cu 0.0843(2) 0.77994(11) 0.30095(10) 0.0266(4) Uani 1 1 d . . .
O1 O 0.3637(13) 0.6990(8) 0.3952(5) 0.049(2) Uani 1 1 d D . .
H2 H 0.2499 0.6521 0.3795 0.050 Uiso 1 1 d D . .
H3 H 0.4002 0.7250 0.3468 0.050 Uiso 1 1 d D . .
H1 H 0.4951 0.6047 0.0707 0.050 Uiso 1 1 d . . .

loop_
_atom_site_aniso_label
_atom_site_aniso_U_11
_atom_site_aniso_U_22
_atom_site_aniso_U_33
_atom_site_aniso_U_23
_atom_site_aniso_U_13
_atom_site_aniso_U_12
N7 0.032(5) 0.026(5) 0.019(5) -0.003(4) 0.009(4) -0.004(4)
N8 0.038(6) 0.037(6) 0.030(6) -0.007(5) 0.010(5) -0.006(4)
N9 0.041(6) 0.022(5) 0.027(5) 0.001(5) 0.014(4) -0.004(5)
N10 0.032(6) 0.028(5) 0.032(6) -0.004(4) 0.015(5) -0.002(4)
C5 0.032(7) 0.021(6) 0.037(7) 0.011(5) 0.019(6) 0.007(5)
C2 0.026(6) 0.028(6) 0.022(6) 0.009(5) 0.012(5) 0.010(5)
C3 0.028(6) 0.020(5) 0.026(7) 0.000(5) 0.005(5) 0.004(5)
N2 0.040(6) 0.019(5) 0.023(5) 0.003(4) 0.017(5) 0.000(4)
C1 0.031(6) 0.027(6) 0.031(6) 0.001(6) 0.018(5) 0.002(5)
N1 0.020(4) 0.015(5) 0.032(5) -0.006(4) 0.008(4) 0.003(4)
C4 0.019(6) 0.023(6) 0.045(8) 0.004(5) 0.010(6) -0.002(5)
N6 0.033(6) 0.021(5) 0.041(6) -0.001(4) 0.024(5) -0.001(4)
N5 0.042(6) 0.019(5) 0.050(7) 0.001(5) 0.025(5) -0.010(4)
N4 0.036(6) 0.022(5) 0.035(6) -0.001(4) 0.021(5) 0.004(4)
N3 0.033(6) 0.022(5) 0.038(6) -0.002(4) 0.026(5) 0.008(4)
Cu1 0.0360(8) 0.0185(6) 0.0305(8) -0.0011(7) 0.0204(6) -0.0008(7)
O1 0.034(5) 0.071(7) 0.043(5) 0.005(5) 0.011(4) 0.003(5)

loop_
_atom_type_symbol
_atom_type_description
_atom_type_scat_dispersion_real
_atom_type_scat_dispersion_imag
_atom_type_scat_source
C C 0.0033 0.0016 'International Tables Vol C Tables 4.2.6.8 and 6.1.1.4'
H H 0.0000 0.0000 'International Tables Vol C Tables 4.2.6.8 and 6.1.1.4'
N N 0.0061 0.0033 'International Tables Vol C Tables 4.2.6.8 and 6.1.1.4'
O O 0.0106 0.0060 'International Tables Vol C Tables 4.2.6.8 and 6.1.1.4'
Cu Cu 0.3201 1.2651 'International Tables Vol C Tables 4.2.6.8 and 6.1.1.4'

loop_
_geom_angle_atom_site_label_1
_geom_angle_atom_site_label_2
_geom_angle_atom_site_label_3
_geom_angle
_geom_angle_site_symmetry_1
_geom_angle_site_symmetry_3
_geom_angle_publ_flag
N8 N7 C5 108.0 . . ?
N8 N7 Cu1 113.64(10) . 2_545 ?
C5 N7 Cu1 137.57(11) . 2_545 ?
N9 N8 N7 108.0 . . ?
N8 N9 N10 108.0 . . ?
C5 N10 N9 108.0 . . ?
C3 C5 N10 124.6 . . ?
C3 C5 N7 127.2 . . ?
N10 C5 N7 108.0 . . ?
N1 C2 C3 109.3 . . ?
N1 C2 C4 115.7 . . ?
C3 C2 C4 135.0 . . ?
C5 C3 N2 123.6 . . ?
C5 C3 C2 130.3 . . ?
N2 C3 C2 105.8 . . ?
C3 N2 C1 108.3 . . ?
C3 N2 H1 129.1 . . ?
C1 N2 H1 122.2 . . ?
N1 C1 N2 108.1 . . ?
C1 N1 C2 108.5 . . ?
C1 N1 Cu1 138.25(11) . . ?
C2 N1 Cu1 113.21(11) . . ?
N3 C4 N6 111.4 . . ?
N3 C4 C2 116.8 . . ?
N6 C4 C2 131.8 . . ?
C4 N6 N5 105.6 . . ?
C4 N6 Cu1 130.60(11) . 2_545 ?
N5 N6 Cu1 121.76(9) . 2_545 ?
N4 N5 N6 108.1 . . ?
N5 N4 N3 108.8 . . ?
C4 N3 N4 106.1 . . ?
C4 N3 Cu1 113.19(10) . . ?
N4 N3 Cu1 139.23(10) . . ?
N7 Cu1 N6 95.26(18) 2 2 ?
N7 Cu1 N1 168.81(16) 2 . ?
N6 Cu1 N1 95.93(13) 2 . ?
N7 Cu1 N3 91.06(11) 2 . ?
N6 Cu1 N3 149.2(2) 2 . ?
N1 Cu1 N3 79.14(11) . . ?
N7 Cu1 O1 89.3(2) 2 . ?
N6 Cu1 O1 111.1(3) 2 . ?
N1 Cu1 O1 86.9(3) . . ?
N3 Cu1 O1 99.0(3) . . ?
N7 Cu1 H2 88.1 2 . ?
N6 Cu1 H2 134.0 2 . ?
N1 Cu1 H2 84.3 . . ?
N3 Cu1 H2 76.2 . . ?
O1 Cu1 H2 22.9 . . ?
N7 Cu1 H3 109.0 2 . ?
N6 Cu1 H3 97.2 2 . ?
N1 Cu1 H3 69.8 . . ?
N3 Cu1 H3 109.2 . . ?
O1 Cu1 H3 22.8 . . ?
H2 Cu1 H3 39.9 . . ?
Cu1 O1 H2 65.4 . . ?
Cu1 O1 H3 64.9 . . ?
H2 O1 H3 105.6 . . ?

loop_
_geom_bond_atom_site_label_1
_geom_bond_atom_site_label_2
_geom_bond_distance
_geom_bond_site_symmetry_2
_geom_bond_publ_flag
N7 N8 1.4200 . ?
N7 C5 1.4200 . ?
N7 Cu1 1.934(3) 2_545 ?
N8 N9 1.4200 . ?
N9 N10 1.4200 . ?
N10 C5 1.4200 . ?
C5 C3 1.3448 . ?
C2 N1 1.3756 . ?
C2 C3 1.3811 . ?
C2 C4 1.4241 . ?
C3 N2 1.3762 . ?
N2 C1 1.4037 . ?
N2 H1 0.8814 . ?
C1 N1 1.3291 . ?
N1 Cu1 2.027(3) . ?
C4 N3 1.3060 . ?
C4 N6 1.3214 . ?
N6 N5 1.3572 . ?
N6 Cu1 1.994(3) 2_545 ?
N5 N4 1.3144 . ?
N4 N3 1.3476 . ?
N3 Cu1 2.076(4) . ?
Cu1 N7 1.934(3) 2 ?
Cu1 N6 1.994(4) 2 ?
Cu1 O1 2.217(9) . ?
Cu1 H2 2.0169 . ?
Cu1 H3 2.0085 . ?
O1 H2 0.8620 . ?
O1 H3 0.8613 . ?

loop_
_geom_hbond_atom_site_label_D
_geom_hbond_atom_site_label_H
_geom_hbond_atom_site_label_A
_geom_hbond_distance_DH
_geom_hbond_distance_HA
_geom_hbond_distance_DA
_geom_hbond_angle_DHA
_geom_hbond_site_symmetry_A
N2 H1 N9 0.88 2.50 3.221(5) 139.7 3_665
N2 H1 N10 0.88 1.91 2.783(5) 173.2 3_665
O1 H2 N7 0.86 2.75 2.924(9) 93.1 2
O1 H2 N8 0.86 2.60 2.917(9) 102.9 2
O1 H3 N4 0.86 2.56 2.915(9) 105.5 1_655
O1 H3 N1 0.86 2.31 2.923(9) 128.4 .
